data_7213026
loop_
_publ_author_name
'Momotake, Atsuya'
'Togo, Hideo'
'Yokoyama, Masataka'

_publ_section_title
;
 Convenient synthesis of C-aza-2,3-dideoxynucleosides
;
_journal_issue 9
_journal_name_full 'Journal of the Chemical Society, Perkin Transactions 1'
_journal_page_first 1193
_journal_paper_doi 10.1039/a900689c
_journal_year 1999
_chemical_formula_sum 'C9 H14 Cl N3 O3'
_chemical_formula_weight 247.68
_space_group_IT_number 15
_symmetry_cell_setting monoclinic
_symmetry_Int_Tables_number 15
_symmetry_space_group_name_Hall '-C 2yc'
_symmetry_space_group_name_H-M 'C 1 2/c 1'
_audit_creation_date 'Mon Feb  1 13:15:38 1999'
_audit_creation_method 'from TEXRAY.INF file'
_cell_angle_alpha 90
_cell_angle_beta 109.322(5)
_cell_angle_gamma 90
_cell_formula_units_Z 8
_cell_length_a 13.741(1)
_cell_length_b 7.2000(7)
_cell_length_c 24.483(2)
_cell_measurement_reflns_used 20
_cell_measurement_temperature 296.2
_cell_measurement_theta_max 20.7
_cell_measurement_theta_min 19.2
_cell_volume 2285.8(3)
_computing_cell_refinement 'Rigaku/AFC Diffractometer Control'
_computing_data_collection 'Rigaku/AFC Diffractometer Control'
_computing_data_reduction teXsan
_computing_publication_material teXsan
_computing_structure_refinement teXsan
_diffrn_ambient_temperature 296.2
_diffrn_measurement_device_type 'Rigaku AFC7S'
_diffrn_measurement_method \w-2\q
_diffrn_orient_matrix_UB_11 0.01444
_diffrn_orient_matrix_UB_12 0.13607
_diffrn_orient_matrix_UB_13 -0.00027
_diffrn_orient_matrix_UB_21 0.00053
_diffrn_orient_matrix_UB_22 0.01005
_diffrn_orient_matrix_UB_23 0.04084
_diffrn_orient_matrix_UB_31 0.07575
_diffrn_orient_matrix_UB_32 -0.02596
_diffrn_orient_matrix_UB_33 0.01434
_diffrn_radiation_detector 'scintillation counter'
_diffrn_radiation_monochromator graphite
_diffrn_radiation_source 'Rigaku sealed tube'
_diffrn_radiation_type 'Cu K\a'
_diffrn_radiation_wavelength 1.5418
_diffrn_reflns_av_R_equivalents 0.021
_diffrn_reflns_av_sigmaI/netI 0.023
_diffrn_reflns_limit_h_max 12
_diffrn_reflns_limit_h_min -12
_diffrn_reflns_limit_k_max 8
_diffrn_reflns_limit_k_min -8
_diffrn_reflns_limit_l_max 29
_diffrn_reflns_limit_l_min -29
_diffrn_reflns_number 3859
_diffrn_reflns_reduction_process 'Lp corrections applied'
_diffrn_reflns_theta_max 67.57
_diffrn_reflns_theta_min 3.83
_diffrn_standards_decay_% -0.66
_diffrn_standards_interval_count 150
_diffrn_standards_number 3
_exptl_absorpt_coefficient_mu 2.973
_exptl_absorpt_correction_type none
_exptl_crystal_colour colorless
_exptl_crystal_density_diffrn 1.439
_exptl_crystal_density_method 'not measured'
_exptl_crystal_description plate
_exptl_crystal_F_000 1040.00
_exptl_crystal_size_max 0.250
_exptl_crystal_size_mid 0.200
_exptl_crystal_size_min 0.020
_refine_diff_density_max 0.91
_refine_diff_density_min -0.47
_refine_ls_extinction_method none
_refine_ls_goodness_of_fit_ref 4.318
_refine_ls_hydrogen_treatment noref
_refine_ls_matrix_type full
_refine_ls_number_constraints 0
_refine_ls_number_parameters 150
_refine_ls_number_reflns 3612
_refine_ls_number_restraints 0
_refine_ls_R_factor_all 0.0672
_refine_ls_R_factor_gt 0.0672
_refine_ls_shift/su_max 0.4980
_refine_ls_shift/su_mean 0.0770
_refine_ls_structure_factor_coef F
_refine_ls_weighting_details 'w = 1/[\s^2^(Fo) + 0.00000|Fo|^2^]'
_refine_ls_weighting_scheme calc
_refine_ls_wR_factor_gt 0.0953
_refine_ls_wR_factor_ref 0.0953
_reflns_number_gt 3578
_reflns_number_total 1848
_reflns_threshold_expression >2.0sigma(I)
_cod_data_source_file 900689csup1.cif
_cod_data_source_block 9808mmt
_cod_depositor_comments
;
The following automatic conversions were performed:
'_reflns_observed_expression' tag replaced with
'_reflns_threshold_expression' tag as specified in the replacement
file
'cod-tools/trunk/perl-scripts/inputs/replacement_tags.lst'.

'_atom_site_calc_flags'
tag replaced with '_atom_site_calc_flag' tag as specified in the
replacement file
'cod-tools/trunk/perl-scripts/inputs/replacement_tags.lst'.

'_atom_type_scat_imag'
tag replaced with '_atom_type_scat_dispersion_imag' tag as specified
in the replacement file
'cod-tools/trunk/perl-scripts/inputs/replacement_tags.lst'.

Automatic conversion script
Id: cif_correct_tags 3137 2015-03-23 15:08:43Z antanas 
;
_cod_original_sg_symbol_H-M 'C 2/c        '
_cod_original_formula_sum 'C9 H14 Cl N3 O3 '
_cod_database_code 7213026

loop_
_symmetry_equiv_pos_as_xyz
x,y,z
-x,y,1/2-z
-x,-y,-z
x,-y,1/2+z
1/2+x,1/2+y,z
1/2-x,1/2+y,1/2-z
1/2-x,1/2-y,-z
1/2+x,1/2-y,1/2+z

loop_
_atom_site_label
_atom_site_type_symbol
_atom_site_fract_x
_atom_site_fract_y
_atom_site_fract_z
_atom_site_U_iso_or_equiv
_atom_site_adp_type
_atom_site_occupancy
_atom_site_calc_flag
_atom_site_refinement_flags
Cl(1) Cl -0.83608(5) -0.27832(9) -0.16366(2) 0.0390(2) Uani 1.00 d .
O(1) O -0.8975(1) -0.0915(2) 0.05063(7) 0.0364(5) Uani 1.00 d .
O(2) O -0.5866(1) -0.0211(3) 0.02624(7) 0.0419(6) Uani 1.00 d .
O(3) O -0.5343(2) -0.2772(3) -0.17218(8) 0.0560(7) Uani 1.00 d .
O(4) O -1.0000 -0.0256(3) -0.2500 0.0406(7) Uani 1.00 d S
N(1) N -0.8920(2) 0.0308(3) -0.03381(8) 0.0304(5) Uani 1.00 d .
N(2) N -0.7429(2) -0.0582(3) 0.03716(7) 0.0265(5) Uani 1.00 d .
N(3) N -0.6219(2) -0.0408(3) -0.10721(8) 0.0292(5) Uani 1.00 d .
C(1) C -0.8476(2) -0.0428(3) 0.01981(9) 0.0271(6) Uani 1.00 d .
C(2) C -0.6799(2) -0.0051(3) 0.00572(9) 0.0267(6) Uani 1.00 d .
C(3) C -0.7341(2) 0.0679(3) -0.05160(9) 0.0247(6) Uani 1.00 d .
C(4) C -0.8368(2) 0.0838(3) -0.06837(9) 0.0290(6) Uani 1.00 d .
C(5) C -0.6708(2) 0.1250(3) -0.08804(9) 0.0270(6) Uani 1.00 d .
C(6) C -0.7245(2) 0.2190(3) -0.1463(1) 0.0384(7) Uani 1.00 d .
C(7) C -0.6460(3) 0.2037(4) -0.1779(1) 0.0506(9) Uani 1.00 d .
C(8) C -0.5832(2) 0.0275(3) -0.15492(10) 0.0332(7) Uani 1.00 d .
C(9) C -0.5933(2) -0.1206(4) -0.19927(10) 0.0410(7) Uani 1.00 d .
H(1) H -0.9659 0.0456 -0.0482 0.0368 Uiso 1.00 calc .
H(2) H -0.7086 -0.1098 0.0749 0.0316 Uiso 1.00 calc .
H(3) H -0.8733 0.1340 -0.1064 0.0338 Uiso 1.00 calc .
H(4) H -0.6160 0.2040 -0.0658 0.0313 Uiso 1.00 calc .
H(5) H -0.6722 -0.1359 -0.1221 0.0343 Uiso 1.00 calc .
H(6) H -0.5668 -0.0896 -0.0758 0.0343 Uiso 1.00 calc .
H(7) H -0.7395 0.3457 -0.1410 0.0466 Uiso 1.00 calc .
H(8) H -0.7859 0.1563 -0.1672 0.0466 Uiso 1.00 calc .
H(9) H -0.6012 0.3110 -0.1685 0.0598 Uiso 1.00 calc .
H(10) H -0.6787 0.1974 -0.2176 0.0598 Uiso 1.00 calc .
H(11) H -0.6641 -0.1541 -0.2155 0.0488 Uiso 1.00 calc .
H(12) H -0.5693 -0.0749 -0.2287 0.0488 Uiso 1.00 calc .
H(13) H -0.5116 0.0598 -0.1378 0.0383 Uiso 1.00 calc .

loop_
_atom_site_aniso_label
_atom_site_aniso_U_11
_atom_site_aniso_U_22
_atom_site_aniso_U_33
_atom_site_aniso_U_12
_atom_site_aniso_U_13
_atom_site_aniso_U_23
Cl(1) 0.0392(5) 0.0449(4) 0.0271(3) -0.0033(3) 0.0033(3) 0.0046(2)
O(1) 0.027(1) 0.0464(10) 0.0391(9) 0.0045(8) 0.0156(8) 0.0105(8)
O(2) 0.020(1) 0.070(1) 0.0329(9) 0.0045(9) 0.0053(8) 0.0119(8)
O(3) 0.066(2) 0.059(1) 0.038(1) 0.026(1) 0.0109(10) -0.0011(9)
O(4) 0.047(2) 0.037(1) 0.037(1) 0.0000 0.012(1) 0.0000
N(1) 0.018(1) 0.042(1) 0.0304(10) 0.0026(9) 0.0068(8) 0.0030(8)
N(2) 0.020(1) 0.0349(10) 0.0238(9) 0.0029(8) 0.0058(8) 0.0042(7)
N(3) 0.030(1) 0.0320(9) 0.0277(9) 0.0057(9) 0.0130(8) 0.0048(8)
C(1) 0.026(2) 0.028(1) 0.029(1) 0.0001(10) 0.0097(10) -0.0013(9)
C(2) 0.025(2) 0.031(1) 0.023(1) 0.0008(9) 0.0067(10) -0.0023(8)
C(3) 0.024(2) 0.0277(10) 0.0216(10) 0.0012(9) 0.0062(9) -0.0014(8)
C(4) 0.027(2) 0.034(1) 0.023(1) 0.0030(10) 0.0046(9) 0.0018(9)
C(5) 0.028(1) 0.027(1) 0.025(1) 0.0004(9) 0.0080(9) -0.0002(8)
C(6) 0.046(2) 0.037(1) 0.033(1) 0.012(1) 0.015(1) 0.0122(10)
C(7) 0.068(2) 0.049(2) 0.046(2) 0.016(1) 0.033(2) 0.017(1)
C(8) 0.032(2) 0.044(1) 0.028(1) 0.001(1) 0.016(1) 0.0038(10)
C(9) 0.039(2) 0.059(2) 0.025(1) 0.009(1) 0.010(1) -0.002(1)

loop_
_atom_type_symbol
_atom_type_description
_atom_type_scat_dispersion_real
_atom_type_scat_dispersion_imag
_atom_type_scat_source
C C 0.018 0.009
;International Tables for Crystallography
(1992, Vol. C, Tables 4.2.6.8 and 6.1.1.1)
;
H H 0.000 0.000
;International Tables for Crystallography
(1992, Vol. C, Table 6.1.1.2)
;
O O 0.049 0.032
;International Tables for Crystallography
(1992, Vol. C, Tables 4.2.6.8 and 6.1.1.1)
;
N N 0.031 0.018
;International Tables for Crystallography
(1992, Vol. C, Tables 4.2.6.8 and 6.1.1.1)
;
Cl Cl 0.364 0.702
;International Tables for Crystallography
(1992, Vol. C, Tables 4.2.6.8 and 6.1.1.1)
;
